data_7706425
loop_
_publ_author_name
'Neto, Antonio de Brito Santiago'
'Alves da Cruz, M\'arcia Gabriely'
'Jeanneau, Erwann'
'Oliveira, Alcineia Concei\,c\~ao'
'Essayem, Nadine'
'Mishra, Shashank'

_publ_section_title
;
 Designed sol-gel precursors for atomically dispersed Nb and Pb within
 TiO<sub>2</sub> as catalysts for dihydroxyacetone transformation.
;
_journal_issue 5
_journal_name_full 'Dalton transactions (Cambridge, England : 2003)'
_journal_page_first 1604
_journal_page_last 1609
_journal_paper_doi 10.1039/d0dt03726e
_journal_volume 50
_journal_year 2021
_chemical_formula_moiety 'C10 H20 N2 O4 Pb2'
_chemical_formula_sum 'C10 H20 N2 O4 Pb2'
_chemical_formula_weight 646.66
_space_group_crystal_system monoclinic
_space_group_IT_number 15
_space_group_name_Hall '-I 2ya'
_space_group_name_H-M_alt 'I 1 2/a 1'
_atom_sites_solution_hydrogens geom
_atom_sites_solution_primary dual
_audit_creation_date 2020-06-26
_audit_creation_method
;
Olex2 1.3
(compiled 2020.02.04 svn.rd84adfe8 for OlexSys, GUI svn.r6032)
;
_audit_update_record
;
2020-07-01 deposited with the CCDC.	2021-01-14 downloaded from the CCDC.
;
_cell_angle_alpha 90
_cell_angle_beta 108.767(15)
_cell_angle_gamma 90
_cell_formula_units_Z 8
_cell_length_a 16.674(3)
_cell_length_b 10.4513(13)
_cell_length_c 22.478(3)
_cell_measurement_reflns_used 5417
_cell_measurement_temperature 150.01(10)
_cell_measurement_theta_max 29.2820
_cell_measurement_theta_min 3.8010
_cell_volume 3708.9(10)
_computing_cell_refinement 'CrysAlisPro 1.171.40.67a (Rigaku OD, 2019)'
_computing_data_collection 'CrysAlisPro 1.171.40.67a (Rigaku OD, 2019)'
_computing_data_reduction 'CrysAlisPro 1.171.40.67a (Rigaku OD, 2019)'
_computing_molecular_graphics 'Olex2 1.3 (Dolomanov et al., 2009)'
_computing_publication_material 'Olex2 1.3 (Dolomanov et al., 2009)'
_computing_structure_refinement 'SHELXL 2018/3 (Sheldrick, 2015)'
_computing_structure_solution 'SHELXT  (Sheldrick, 2015)'
_diffrn_ambient_environment N~2~
_diffrn_ambient_temperature 150.01(10)
_diffrn_detector 'CCD plate'
_diffrn_detector_area_resol_mean 10.4685
_diffrn_detector_type Atlas
_diffrn_measured_fraction_theta_full 0.998
_diffrn_measured_fraction_theta_max 0.885
_diffrn_measurement_details
;
List of Runs (angles in degrees, time in seconds):

  # Type    Start    End  Width  t~exp~   \w     \q     \k     \f   Frames
#--------------------------------------------------------------------------
  1  \w    -41.00  62.00   1.00   10.00    --  -11.61  57.00 -90.00  103
  2  \w   -100.00 -32.00   1.00   10.00    --  -11.61 178.00-120.00   68
  3  \w    -75.00  20.00   1.00   10.00    --  -11.61 -77.00 -90.00   95
  4  \w    -83.00   9.00   1.00   10.00    --  -11.61 -57.00 120.00   92
;
_diffrn_measurement_device 'four-circle diffractometer'
_diffrn_measurement_device_type 'Xcalibur, Atlas, Gemini ultra'
_diffrn_measurement_method '\w scans'
_diffrn_orient_matrix_type 'CrysAlisPro convention (1999,Acta A55,543-557)'
_diffrn_orient_matrix_UB_11 -0.0027279000
_diffrn_orient_matrix_UB_12 0.0676550000
_diffrn_orient_matrix_UB_13 -0.0017408000
_diffrn_orient_matrix_UB_21 0.0341330000
_diffrn_orient_matrix_UB_22 0.0044963000
_diffrn_orient_matrix_UB_23 0.0285578000
_diffrn_orient_matrix_UB_31 0.0290236000
_diffrn_orient_matrix_UB_32 0.0008736000
_diffrn_orient_matrix_UB_33 -0.0171845000
_diffrn_radiation_monochromator graphite
_diffrn_radiation_probe x-ray
_diffrn_radiation_type 'Mo K\a'
_diffrn_radiation_wavelength 0.71073
_diffrn_reflns_av_R_equivalents 0.0631
_diffrn_reflns_av_unetI/netI 0.0610
_diffrn_reflns_Laue_measured_fraction_full 0.998
_diffrn_reflns_Laue_measured_fraction_max 0.885
_diffrn_reflns_limit_h_max 17
_diffrn_reflns_limit_h_min -22
_diffrn_reflns_limit_k_max 14
_diffrn_reflns_limit_k_min -13
_diffrn_reflns_limit_l_max 28
_diffrn_reflns_limit_l_min -30
_diffrn_reflns_number 16609
_diffrn_reflns_point_group_measured_fraction_full 0.998
_diffrn_reflns_point_group_measured_fraction_max 0.885
_diffrn_reflns_theta_full 25.242
_diffrn_reflns_theta_max 29.628
_diffrn_reflns_theta_min 3.274
_diffrn_source 'fine-focus sealed X-ray tube'
_diffrn_source_type 'Enhance (Mo) X-ray Source'
_exptl_absorpt_coefficient_mu 18.139
_exptl_absorpt_correction_T_max 0.083
_exptl_absorpt_correction_T_min 0.021
_exptl_absorpt_correction_type analytical
_exptl_absorpt_process_details
;
CrysAlisPro 1.171.40.67a (Rigaku Oxford Diffraction, 2019)
Analytical numeric absorption correction using a multifaceted crystal
			model based on expressions derived by R.C. Clark & J.S. Reid.
(Clark, R. C. & Reid, J. S. (1995). Acta Cryst. A51, 887-897)
Empirical absorption correction using spherical harmonics,
 implemented in SCALE3 ABSPACK scaling algorithm.
;
_exptl_crystal_colour colourless
_exptl_crystal_colour_primary colourless
_exptl_crystal_density_diffrn 2.316
_exptl_crystal_description block
_exptl_crystal_F_000 2320
_exptl_crystal_size_max 0.517
_exptl_crystal_size_mid 0.366
_exptl_crystal_size_min 0.214
_refine_diff_density_max 2.633
_refine_diff_density_min -2.662
_refine_diff_density_rms 0.350
_refine_ls_extinction_coef 0.00034(4)
_refine_ls_extinction_expression Fc^*^=kFc[1+0.001xFc^2^\l^3^/sin(2\q)]^-1/4^
_refine_ls_extinction_method 'SHELXL-2018/3 (Sheldrick 2018)'
_refine_ls_goodness_of_fit_ref 1.126
_refine_ls_hydrogen_treatment constr
_refine_ls_matrix_type full
_refine_ls_number_parameters 166
_refine_ls_number_reflns 4637
_refine_ls_number_restraints 0
_refine_ls_restrained_S_all 1.126
_refine_ls_R_factor_all 0.0628
_refine_ls_R_factor_gt 0.0499
_refine_ls_shift/su_max 0.001
_refine_ls_shift/su_mean 0.000
_refine_ls_structure_factor_coef Fsqd
_refine_ls_weighting_details 'w=1/[\s^2^(Fo^2^)+(0.0652P)^2^+41.3827P] where P=(Fo^2^+2Fc^2^)/3'
_refine_ls_weighting_scheme calc
_refine_ls_wR_factor_gt 0.1280
_refine_ls_wR_factor_ref 0.1403
_reflns_Friedel_coverage 0.000
_reflns_number_gt 3790
_reflns_number_total 4637
_reflns_threshold_expression 'I > 2\s(I)'
_cod_data_source_file d0dt03726e2.cif
_cod_data_source_block smrb101_4
_cod_depositor_comments 'Adding full bibliography for 7706424--7706426.cif.'
_cod_original_cell_volume 3709.0(9)
_cod_database_code 7706425
_shelx_shelxl_version_number 2018/3
_chemical_oxdiff_formula 'C5 H10 N1 O2 Pb1'
_shelx_space_group_comment
;
The symmetry employed for this shelxl refinement is uniquely defined
by the following loop, which should always be used as a source of
symmetry information in preference to the above space-group names.
They are only intended as comments.
;
_reflns_odcompleteness_completeness 99.75
_reflns_odcompleteness_iscentric 1
_reflns_odcompleteness_theta 26.32
_olex2_refinement_description
;
1. Fixed Uiso
 At 1.2 times of:
  All C(H) groups, All C(H,H) groups
 At 1.5 times of:
  All C(H,H,H) groups
2.a Secondary CH2 refined with riding coordinates:
 C2(H2A,H2B), C4(H4A,H4B), C6(H6A,H6B), C7(H7A,H7B), C9(H9A,H9B), C10(H10A,H10B)
2.b Aromatic/amide H refined with riding coordinates:
 C1(H1), C5(H5)
2.c Idealised Me refined as rotating group:
 C3(H3A,H3B,H3C), C8(H8A,H8B,H8C)
;
_smtbx_masks_void_probe_radius 1.2
_smtbx_masks_void_truncation_radius 1.2
_olex2_date_sample_data_collection 2016-05-11
_olex2_diffrn_ambient_temperature_device 'Oxford Cryosystems'
_olex2_exptl_crystal_mounting_method 'The crystal was mounted on a nylon loop in perfluoroether oil'
_olex2_submission_original_sample_id smeb101_4
_olex2_submission_special_instructions 'No special instructions were received'
_oxdiff_exptl_absorpt_empirical_details
;
Empirical correction (ABSPACK) includes:
- Absorption correction using spherical harmonics
- Frame scaling
;
_oxdiff_exptl_absorpt_empirical_full_max 1.505
_oxdiff_exptl_absorpt_empirical_full_min 0.668

loop_
_space_group_symop_operation_xyz
'x, y, z'
'-x+1/2, y, -z'
'x+1/2, y+1/2, z+1/2'
'-x+1, y+1/2, -z+1/2'
'-x, -y, -z'
'x-1/2, -y, z'
'-x+1/2, -y+1/2, -z+1/2'
'x, -y+1/2, z+1/2'

loop_
_atom_site_label
_atom_site_type_symbol
_atom_site_fract_x
_atom_site_fract_y
_atom_site_fract_z
_atom_site_U_iso_or_equiv
_atom_site_adp_type
_atom_site_occupancy
_atom_site_site_symmetry_order
_atom_site_calc_flag
_atom_site_refinement_flags_posn
_atom_site_refinement_flags_adp
_atom_site_refinement_flags_occupancy
_atom_site_disorder_assembly
_atom_site_disorder_group
Pb1 Pb 0.65503(2) 0.75719(4) 0.67166(2) 0.03031(15) Uani 1 1 d . . . . .
Pb2 Pb 0.50956(2) 0.47454(4) 0.58704(2) 0.02637(15) Uani 1 1 d . . . . .
O1 O 0.5070(5) 0.6975(7) 0.5855(3) 0.0357(17) Uani 1 1 d . . . . .
O2 O 0.6973(5) 0.8030(8) 0.7770(3) 0.0367(17) Uani 1 1 d . . . . .
O3 O 0.6183(4) 0.5593(7) 0.6850(3) 0.0325(15) Uani 1 1 d . . . . .
O4 O 0.5854(4) 0.5037(7) 0.5255(3) 0.0290(15) Uani 1 1 d . . . . .
N1 N 0.5268(6) 0.8154(8) 0.7060(4) 0.0326(19) Uani 1 1 d . . . . .
N2 N 0.6550(5) 0.3280(8) 0.6274(4) 0.0280(17) Uani 1 1 d . . . . .
C1 C 0.4395(8) 0.7524(13) 0.5992(6) 0.052(4) Uani 1 1 d . . . . .
H1 H 0.393047 0.788717 0.569028 0.062 Uiso 1 1 calc R U . . .
C2 C 0.4495(7) 0.7470(9) 0.6686(5) 0.033(2) Uani 1 1 d . . . . .
H2A H 0.400428 0.785628 0.675676 0.039 Uiso 1 1 calc R U . . .
H2B H 0.452689 0.658474 0.682100 0.039 Uiso 1 1 calc R U . . .
C3 C 0.5135(11) 0.9527(13) 0.7017(9) 0.073(5) Uani 1 1 d . . . . .
H3A H 0.564825 0.995503 0.725262 0.109 Uiso 1 1 calc R U . . .
H3B H 0.469198 0.974858 0.718583 0.109 Uiso 1 1 calc R U . . .
H3C H 0.497526 0.978652 0.658523 0.109 Uiso 1 1 calc R U . . .
C4 C 0.5537(8) 0.7775(14) 0.7724(6) 0.048(3) Uani 1 1 d . . . . .
H4A H 0.554354 0.684897 0.775135 0.058 Uiso 1 1 calc R U . . .
H4B H 0.512800 0.809015 0.791340 0.058 Uiso 1 1 calc R U . . .
C5 C 0.6384(7) 0.8271(14) 0.8082(6) 0.052(3) Uani 1 1 d . . . . .
H5 H 0.651042 0.869098 0.846556 0.062 Uiso 1 1 calc R U . . .
C6 C 0.6772(8) 0.4657(11) 0.7213(5) 0.041(3) Uani 1 1 d . . . . .
H6A H 0.647715 0.405513 0.739830 0.049 Uiso 1 1 calc R U . . .
H6B H 0.720654 0.507717 0.755080 0.049 Uiso 1 1 calc R U . . .
C7 C 0.7179(6) 0.3943(11) 0.6791(4) 0.034(2) Uani 1 1 d . . . . .
H7A H 0.748776 0.454713 0.661978 0.040 Uiso 1 1 calc R U . . .
H7B H 0.758055 0.332447 0.704123 0.040 Uiso 1 1 calc R U . . .
C8 C 0.6364(8) 0.2032(12) 0.6459(5) 0.043(3) Uani 1 1 d . . . . .
H8A H 0.616824 0.210477 0.681573 0.064 Uiso 1 1 calc R U . . .
H8B H 0.686657 0.151577 0.656909 0.064 Uiso 1 1 calc R U . . .
H8C H 0.593197 0.163879 0.611753 0.064 Uiso 1 1 calc R U . . .
C9 C 0.6778(6) 0.3250(10) 0.5691(4) 0.029(2) Uani 1 1 d . . . . .
H9A H 0.641702 0.264117 0.540013 0.035 Uiso 1 1 calc R U . . .
H9B H 0.735946 0.296349 0.578833 0.035 Uiso 1 1 calc R U . . .
C10 C 0.6684(6) 0.4541(11) 0.5386(4) 0.032(2) Uani 1 1 d . . . . .
H10A H 0.708552 0.512804 0.566072 0.039 Uiso 1 1 calc R U . . .
H10B H 0.681600 0.447619 0.499706 0.039 Uiso 1 1 calc R U . . .

loop_
_atom_site_aniso_label
_atom_site_aniso_U_11
_atom_site_aniso_U_22
_atom_site_aniso_U_33
_atom_site_aniso_U_23
_atom_site_aniso_U_13
_atom_site_aniso_U_12
Pb1 0.0274(3) 0.0398(3) 0.0248(2) 0.00335(13) 0.00992(17) 0.00254(16)
Pb2 0.0218(2) 0.0354(2) 0.0227(2) 0.00512(12) 0.00825(15) 0.00202(14)
O1 0.037(4) 0.041(4) 0.027(3) 0.003(3) 0.009(3) 0.008(3)
O2 0.028(4) 0.054(5) 0.030(3) -0.001(3) 0.011(3) 0.008(4)
O3 0.025(4) 0.038(4) 0.031(3) 0.007(3) 0.003(3) 0.011(3)
O4 0.017(3) 0.045(4) 0.024(3) 0.016(3) 0.005(3) 0.008(3)
N1 0.028(5) 0.028(4) 0.042(5) -0.001(3) 0.013(4) -0.004(4)
N2 0.018(4) 0.034(4) 0.028(4) 0.002(3) 0.003(3) 0.004(4)
C1 0.035(7) 0.079(10) 0.036(6) -0.005(5) 0.002(5) 0.034(6)
C2 0.028(6) 0.029(5) 0.045(6) -0.007(4) 0.017(5) 0.003(4)
C3 0.066(11) 0.035(7) 0.131(15) 0.005(8) 0.049(10) -0.003(7)
C4 0.036(7) 0.072(9) 0.042(6) -0.019(6) 0.020(5) -0.006(6)
C5 0.031(6) 0.087(10) 0.043(6) -0.027(6) 0.019(5) -0.017(7)
C6 0.051(8) 0.043(6) 0.032(5) 0.002(4) 0.016(5) 0.005(5)
C7 0.024(5) 0.046(6) 0.027(4) 0.009(4) 0.003(4) 0.000(5)
C8 0.041(7) 0.049(7) 0.035(6) 0.004(5) 0.007(5) 0.007(6)
C9 0.010(4) 0.044(6) 0.032(5) -0.004(4) 0.005(4) 0.005(4)
C10 0.015(5) 0.059(7) 0.025(4) 0.013(4) 0.009(4) 0.009(5)

loop_
_atom_type_symbol
_atom_type_description
_atom_type_scat_dispersion_real
_atom_type_scat_dispersion_imag
_atom_type_scat_source
C C 0.0033 0.0016 'International Tables Vol C Tables 4.2.6.8 and 6.1.1.4'
H H 0.0000 0.0000 'International Tables Vol C Tables 4.2.6.8 and 6.1.1.4'
N N 0.0061 0.0033 'International Tables Vol C Tables 4.2.6.8 and 6.1.1.4'
O O 0.0106 0.0060 'International Tables Vol C Tables 4.2.6.8 and 6.1.1.4'
Pb Pb -3.3944 10.1111 'International Tables Vol C Tables 4.2.6.8 and 6.1.1.4'

loop_
_exptl_crystal_face_index_h
_exptl_crystal_face_index_k
_exptl_crystal_face_index_l
_exptl_crystal_face_perp_dist
1 -8 24 0.1309
-5 9 -22 0.1737
21 -1 -22 0.1714
-21 1 22 0.1879
-7 -12 -13 0.1377
7 12 13 0.1360
-21 -6 15 0.1680
-15 5 27 0.1562
19 8 -9 0.1832
10 -8 -26 0.2018
0 -13 13 0.0823
0 13 -13 0.1312
-17 10 10 0.1869
17 -10 -10 0.1869
-4 -15 4 0.0865
-6 14 8 0.1332
6 -14 -8 0.1332

loop_
_geom_angle_atom_site_label_1
_geom_angle_atom_site_label_2
_geom_angle_atom_site_label_3
_geom_angle
_geom_angle_site_symmetry_1
_geom_angle_site_symmetry_3
_geom_angle_publ_flag
O2 Pb1 O1 134.6(2) . . ?
O2 Pb1 O1 146.9(2) 7_666 . ?
O2 Pb1 O2 68.7(3) . 7_666 ?
O2 Pb1 N1 136.8(2) 7_666 . ?
O2 Pb1 N1 69.5(3) . . ?
O3 Pb1 O1 69.4(2) . . ?
O3 Pb1 O2 88.6(3) . 7_666 ?
O3 Pb1 O2 93.6(3) . . ?
O3 Pb1 N1 83.5(3) . . ?
N1 Pb1 O1 67.0(2) . . ?
O1 Pb2 O3 70.5(2) . . ?
O1 Pb2 O4 83.8(2) . 5_666 ?
O1 Pb2 N2 124.7(3) . . ?
O3 Pb2 O4 152.4(2) . 5_666 ?
O3 Pb2 N2 66.4(2) . . ?
O4 Pb2 O1 82.1(3) . . ?
O4 Pb2 O3 96.0(3) . . ?
O4 Pb2 O4 69.9(3) . 5_666 ?
O4 Pb2 N2 70.0(2) . . ?
O4 Pb2 N2 125.4(2) 5_666 . ?
Pb2 O1 Pb1 102.4(2) . . ?
C1 O1 Pb1 111.7(7) . . ?
C1 O1 Pb2 115.1(8) . . ?
Pb1 O2 Pb1 111.3(3) . 7_666 ?
C5 O2 Pb1 124.9(7) . 7_666 ?
C5 O2 Pb1 121.4(6) . . ?
Pb1 O3 Pb2 111.3(3) . . ?
C6 O3 Pb1 123.1(7) . . ?
C6 O3 Pb2 115.1(6) . . ?
Pb2 O4 Pb2 110.1(3) . 5_666 ?
C10 O4 Pb2 123.1(5) . . ?
C10 O4 Pb2 119.7(5) . 5_666 ?
C2 N1 Pb1 111.9(6) . . ?
C3 N1 Pb1 109.8(8) . . ?
C3 N1 C2 110.7(10) . . ?
C3 N1 C4 108.9(11) . . ?
C4 N1 Pb1 103.3(6) . . ?
C4 N1 C2 111.9(9) . . ?
C7 N2 Pb2 109.1(6) . . ?
C7 N2 C9 113.0(8) . . ?
C8 N2 Pb2 110.6(6) . . ?
C8 N2 C7 111.5(8) . . ?
C8 N2 C9 112.3(8) . . ?
C9 N2 Pb2 99.8(5) . . ?
O1 C1 H1 123.7 . . ?
O1 C1 C2 112.6(9) . . ?
C2 C1 H1 123.7 . . ?
N1 C2 C1 110.8(10) . . ?
N1 C2 H2A 109.5 . . ?
N1 C2 H2B 109.5 . . ?
C1 C2 H2A 109.5 . . ?
C1 C2 H2B 109.5 . . ?
H2A C2 H2B 108.1 . . ?
N1 C3 H3A 109.5 . . ?
N1 C3 H3B 109.5 . . ?
N1 C3 H3C 109.5 . . ?
H3A C3 H3B 109.5 . . ?
H3A C3 H3C 109.5 . . ?
H3B C3 H3C 109.5 . . ?
N1 C4 H4A 109.1 . . ?
N1 C4 H4B 109.1 . . ?
N1 C4 C5 112.6(11) . . ?
H4A C4 H4B 107.8 . . ?
C5 C4 H4A 109.1 . . ?
C5 C4 H4B 109.1 . . ?
O2 C5 C4 111.5(9) . . ?
O2 C5 H5 124.2 . . ?
C4 C5 H5 124.2 . . ?
O3 C6 H6A 109.7 . . ?
O3 C6 H6B 109.7 . . ?
O3 C6 C7 109.8(8) . . ?
H6A C6 H6B 108.2 . . ?
C7 C6 H6A 109.7 . . ?
C7 C6 H6B 109.7 . . ?
N2 C7 C6 112.1(9) . . ?
N2 C7 H7A 109.2 . . ?
N2 C7 H7B 109.2 . . ?
C6 C7 H7A 109.2 . . ?
C6 C7 H7B 109.2 . . ?
H7A C7 H7B 107.9 . . ?
N2 C8 H8A 109.5 . . ?
N2 C8 H8B 109.5 . . ?
N2 C8 H8C 109.5 . . ?
H8A C8 H8B 109.5 . . ?
H8A C8 H8C 109.5 . . ?
H8B C8 H8C 109.5 . . ?
N2 C9 H9A 109.3 . . ?
N2 C9 H9B 109.3 . . ?
N2 C9 C10 111.6(8) . . ?
H9A C9 H9B 108.0 . . ?
C10 C9 H9A 109.3 . . ?
C10 C9 H9B 109.3 . . ?
O4 C10 C9 112.1(8) . . ?
O4 C10 H10A 109.2 . . ?
O4 C10 H10B 109.2 . . ?
C9 C10 H10A 109.2 . . ?
C9 C10 H10B 109.2 . . ?
H10A C10 H10B 107.9 . . ?

loop_
_geom_bond_atom_site_label_1
_geom_bond_atom_site_label_2
_geom_bond_distance
_geom_bond_site_symmetry_2
_geom_bond_publ_flag
Pb1 O1 2.676(7) . ?
Pb1 O2 2.292(7) . ?
Pb1 O2 2.441(7) 7_666 ?
Pb1 O3 2.205(7) . ?
Pb1 N1 2.569(9) . ?
Pb2 O1 2.330(8) . ?
Pb2 O3 2.521(7) . ?
Pb2 O4 2.174(6) . ?
Pb2 O4 2.527(6) 5_666 ?
Pb2 N2 2.763(8) . ?
O1 C1 1.383(14) . ?
O2 C5 1.402(13) . ?
O3 C6 1.439(13) . ?
O4 C10 1.417(12) . ?
N1 C2 1.477(14) . ?
N1 C3 1.451(15) . ?
N1 C4 1.467(15) . ?
N2 C7 1.466(13) . ?
N2 C8 1.433(14) . ?
N2 C9 1.478(12) . ?
C1 H1 0.9300 . ?
C1 C2 1.517(16) . ?
C2 H2A 0.9700 . ?
C2 H2B 0.9700 . ?
C3 H3A 0.9600 . ?
C3 H3B 0.9600 . ?
C3 H3C 0.9600 . ?
C4 H4A 0.9700 . ?
C4 H4B 0.9700 . ?
C4 C5 1.476(17) . ?
C5 H5 0.9300 . ?
C6 H6A 0.9700 . ?
C6 H6B 0.9700 . ?
C6 C7 1.526(15) . ?
C7 H7A 0.9700 . ?
C7 H7B 0.9700 . ?
C8 H8A 0.9600 . ?
C8 H8B 0.9600 . ?
C8 H8C 0.9600 . ?
C9 H9A 0.9700 . ?
C9 H9B 0.9700 . ?
C9 C10 1.499(14) . ?
C10 H10A 0.9700 . ?
C10 H10B 0.9700 . ?

loop_
_geom_torsion_atom_site_label_1
_geom_torsion_atom_site_label_2
_geom_torsion_atom_site_label_3
_geom_torsion_atom_site_label_4
_geom_torsion
_geom_torsion_site_symmetry_1
_geom_torsion_site_symmetry_2
_geom_torsion_site_symmetry_3
_geom_torsion_site_symmetry_4
_geom_torsion_publ_flag
Pb1 O1 C1 C2 -40.8(12) . . . . ?
Pb1 O2 C5 C4 19.2(15) . . . . ?
Pb1 O2 C5 C4 -141.8(9) 7_666 . . . ?
Pb1 O3 C6 C7 -89.3(10) . . . . ?
Pb1 N1 C2 C1 -45.7(10) . . . . ?
Pb1 N1 C4 C5 49.4(11) . . . . ?
Pb2 O1 C1 C2 75.4(11) . . . . ?
Pb2 O3 C6 C7 52.5(11) . . . . ?
Pb2 O4 C10 C9 -111.3(7) 5_666 . . . ?
Pb2 O4 C10 C9 36.4(11) . . . . ?
Pb2 N2 C7 C6 36.0(9) . . . . ?
Pb2 N2 C9 C10 43.6(8) . . . . ?
O1 C1 C2 N1 59.9(13) . . . . ?
O3 C6 C7 N2 -59.8(12) . . . . ?
N1 C4 C5 O2 -48.7(16) . . . . ?
N2 C9 C10 O4 -56.5(11) . . . . ?
C2 N1 C4 C5 169.9(10) . . . . ?
C3 N1 C2 C1 77.2(12) . . . . ?
C3 N1 C4 C5 -67.4(13) . . . . ?
C4 N1 C2 C1 -161.1(9) . . . . ?
C7 N2 C9 C10 -72.1(10) . . . . ?
C8 N2 C7 C6 -86.4(11) . . . . ?
C8 N2 C9 C10 160.7(9) . . . . ?
C9 N2 C7 C6 146.0(8) . . . . ?

loop_
_exptl_oxdiff_crystal_face_indexfrac_h
_exptl_oxdiff_crystal_face_indexfrac_k
_exptl_oxdiff_crystal_face_indexfrac_l
_exptl_oxdiff_crystal_face_x
_exptl_oxdiff_crystal_face_y
_exptl_oxdiff_crystal_face_z
1.3632 -8.1882 24.2370 -0.5999 0.7019 -0.3841
-4.6347 8.5622 -21.6302 0.6296 -0.7374 0.2447
21.1809 -0.7722 -22.0770 -0.0716 0.0890 0.9935
-21.1771 0.7678 22.0865 0.0713 -0.0886 -0.9935
-6.6074 -11.8458 -12.9494 -0.7609 -0.6486 0.0204
6.6045 11.8457 12.9528 0.7609 0.6486 -0.0206
-21.0055 -5.9494 15.0898 -0.3715 -0.3128 -0.8742
-14.5619 5.3121 27.2026 0.3518 0.3037 -0.8855
19.4620 8.2918 -9.0498 0.5236 0.4431 0.7276
10.0863 -7.8503 -26.2415 -0.5129 -0.4404 0.7368
0.3027 -13.2157 13.1064 -0.9178 0.3252 -0.2280
-0.1784 13.1983 -13.2354 0.9165 -0.3247 0.2338
-17.1141 10.0235 9.9919 0.7074 -0.2537 -0.6597
17.1141 -10.0235 -9.9919 -0.7074 0.2537 0.6597
-3.5066 -14.5400 3.7898 -0.9807 -0.0768 -0.1796
-6.4062 13.9536 7.9980 0.9476 0.0725 -0.3112
6.4062 -13.9536 -7.9980 -0.9476 -0.0725 0.3112

loop_
_smtbx_masks_void_nr
_smtbx_masks_void_average_x
_smtbx_masks_void_average_y
_smtbx_masks_void_average_z
_smtbx_masks_void_volume
_smtbx_masks_void_count_electrons
_smtbx_masks_void_content
1 -0.807 0.000 0.500 497.1 63.6 ?
2 -0.181 0.500 1.000 497.1 63.6 ?
